data_7032911
loop_
_publ_author_name
'Chuang, Hui-Ju'
'Ko, Bao-Tsan'

_publ_section_title
;
 Facilely synthesized benzotriazole phenolate zirconium complexes as
 versatile catalysts for copolymerization of carbon dioxide with
 cyclohexene oxide and lactide polymerization.
;
_journal_issue 2
_journal_name_full 'Dalton transactions (Cambridge, England : 2003)'
_journal_page_first 598
_journal_page_last 607
_journal_paper_doi 10.1039/c4dt02774d
_journal_volume 44
_journal_year 2015
_chemical_formula_moiety 'C68 H92 N10 O3 Zr'
_chemical_formula_sum 'C68 H92 N10 O3 Zr'
_chemical_formula_weight 1188.74
_chemical_name_systematic
; 
 ? 
;
_space_group_IT_number 2
_symmetry_cell_setting triclinic
_symmetry_space_group_name_Hall '-P 1'
_symmetry_space_group_name_H-M 'P -1'
_atom_sites_solution_hydrogens geom
_atom_sites_solution_primary direct
_atom_sites_solution_secondary difmap
_audit_creation_method SHELXL-97
_cell_angle_alpha 102.383(4)
_cell_angle_beta 113.997(4)
_cell_angle_gamma 109.584(4)
_cell_formula_units_Z 2
_cell_length_a 15.3623(6)
_cell_length_b 16.4184(7)
_cell_length_c 16.5697(7)
_cell_measurement_temperature 120(2)
_cell_volume 3284.9(3)
_computing_cell_refinement 'Xcalibur, Sapphire3, Gemini'
_computing_data_collection 'Xcalibur, Sapphire3, Gemini'
_computing_data_reduction 'Xcalibur, Sapphire3, Gemini'
_computing_molecular_graphics 'Xcalibur, Sapphire3, Gemini'
_computing_publication_material 'Xcalibur, Sapphire3, Gemini'
_computing_structure_refinement 'SHELXL-97 (Sheldrick, 2008)'
_computing_structure_solution 'SHELXS-97 (Sheldrick, 2008)'
_diffrn_ambient_temperature 120(2)
_diffrn_measured_fraction_theta_full 0.982
_diffrn_measured_fraction_theta_max 0.847
_diffrn_measurement_device_type 'Xcalibur, Sapphire3, Gemini'
_diffrn_measurement_method '\w scans'
_diffrn_radiation_monochromator graphite
_diffrn_radiation_source 'fine-focus sealed tube'
_diffrn_radiation_type MoK\a
_diffrn_radiation_wavelength 0.71073
_diffrn_reflns_av_R_equivalents 0.0287
_diffrn_reflns_av_sigmaI/netI 0.0572
_diffrn_reflns_limit_h_max 20
_diffrn_reflns_limit_h_min -20
_diffrn_reflns_limit_k_max 22
_diffrn_reflns_limit_k_min -19
_diffrn_reflns_limit_l_max 22
_diffrn_reflns_limit_l_min -22
_diffrn_reflns_number 29369
_diffrn_reflns_theta_full 27.00
_diffrn_reflns_theta_max 29.21
_diffrn_reflns_theta_min 2.79
_exptl_absorpt_coefficient_mu 0.219
_exptl_absorpt_correction_T_max 0.9742
_exptl_absorpt_correction_T_min 0.9411
_exptl_absorpt_correction_type multi-scan
_exptl_crystal_colour yellow
_exptl_crystal_density_diffrn 1.202
_exptl_crystal_density_method 'not measured'
_exptl_crystal_description block
_exptl_crystal_F_000 1268
_exptl_crystal_size_max 0.28
_exptl_crystal_size_mid 0.16
_exptl_crystal_size_min 0.12
_refine_diff_density_max 0.822
_refine_diff_density_min -0.634
_refine_diff_density_rms 0.067
_refine_ls_extinction_method none
_refine_ls_goodness_of_fit_ref 1.002
_refine_ls_hydrogen_treatment constr
_refine_ls_matrix_type full
_refine_ls_number_parameters 804
_refine_ls_number_reflns 15090
_refine_ls_number_restraints 0
_refine_ls_restrained_S_all 1.002
_refine_ls_R_factor_all 0.0723
_refine_ls_R_factor_gt 0.0539
_refine_ls_shift/su_max 0.001
_refine_ls_shift/su_mean 0.000
_refine_ls_structure_factor_coef Fsqd
_refine_ls_weighting_details 'calc w=1/[\s^2^(Fo^2^)+(0.0560P)^2^+3.6610P] where P=(Fo^2^+2Fc^2^)/3'
_refine_ls_weighting_scheme calc
_refine_ls_wR_factor_gt 0.1257
_refine_ls_wR_factor_ref 0.1367
_reflns_number_gt 12023
_reflns_number_total 15090
_reflns_threshold_expression >2sigma(I)
_cod_data_source_file c4dt02774d2.cif
_cod_data_source_block whee202
_cod_depositor_comments
;
The following automatic conversions were performed:

'_symmetry_cell_setting' value 'Triclinic' changed to 'triclinic'
according to
/usr/data/users/saulius/crontab/automatic-downloads/rss-feeds/RSC/lib/dictionaries/cif_core.dic
dictionary named 'cif_core.dic' version 2.4.2 from 2011-04-26.

Automatic conversion script
Id: cif_fix_values 2827 2014-09-09 07:05:25Z andrius 

 Adding full bibliography for 7032908--7032911.cif.
;
_cod_original_cell_volume 3284.9(2)
_cod_database_code 7032911

loop_
_symmetry_equiv_pos_as_xyz
'x, y, z'
'-x, -y, -z'

loop_
_atom_site_label
_atom_site_type_symbol
_atom_site_fract_x
_atom_site_fract_y
_atom_site_fract_z
_atom_site_U_iso_or_equiv
_atom_site_adp_type
_atom_site_occupancy
_atom_site_symmetry_multiplicity
_atom_site_calc_flag
_atom_site_refinement_flags
_atom_site_disorder_assembly
_atom_site_disorder_group
Zr Zr 0.055745(19) 0.323276(17) 0.306744(17) 0.02056(8) Uani 1 1 d . . .
O1 O -0.08048(13) 0.23296(12) 0.17849(12) 0.0225(4) Uani 1 1 d . . .
O2 O 0.17816(14) 0.35606(12) 0.43746(12) 0.0247(4) Uani 1 1 d . . .
O3 O 0.14231(14) 0.38962(12) 0.25557(12) 0.0226(4) Uani 1 1 d . . .
N1 N -0.06095(18) 0.21432(16) 0.34147(15) 0.0275(5) Uani 1 1 d . . .
N2 N -0.13012(17) 0.12233(16) 0.27916(15) 0.0245(5) Uani 1 1 d . . .
N3 N -0.14313(19) 0.06129(18) 0.31956(17) 0.0350(6) Uani 1 1 d . . .
N4 N 0.09366(16) 0.18572(15) 0.29374(14) 0.0215(4) Uani 1 1 d . . .
N5 N 0.13158(17) 0.16315(15) 0.37073(15) 0.0247(5) Uani 1 1 d . . .
N6 N 0.10196(19) 0.07216(16) 0.34949(17) 0.0325(5) Uani 1 1 d . . .
N7 N 0.22881(17) 0.20631(15) 0.16792(15) 0.0253(5) Uani 1 1 d . . .
N8 N 0.24994(16) 0.29333(15) 0.21731(15) 0.0220(4) Uani 1 1 d . . .
N9 N 0.31202(17) 0.32963(16) 0.31380(15) 0.0253(5) Uani 1 1 d . . .
N10 N 0.00320(19) 0.41551(17) 0.34502(16) 0.0294(5) Uani 1 1 d . . .
C1 C -0.17015(19) 0.14944(17) 0.12969(17) 0.0201(5) Uani 1 1 d . . .
C2 C -0.19468(19) 0.09066(18) 0.17597(17) 0.0219(5) Uani 1 1 d . . .
C3 C -0.2810(2) -0.00115(18) 0.12455(19) 0.0234(5) Uani 1 1 d . . .
H3B H -0.2947 -0.0395 0.1580 0.028 Uiso 1 1 calc R . .
C4 C -0.3465(2) -0.03649(18) 0.02540(18) 0.0227(5) Uani 1 1 d . A .
C5 C -0.32567(19) 0.02409(18) -0.02012(18) 0.0221(5) Uani 1 1 d . . .
H5A H -0.3720 0.0009 -0.0881 0.026 Uiso 1 1 calc R . .
C6 C -0.24130(19) 0.11593(18) 0.02836(17) 0.0209(5) Uani 1 1 d . . .
C7 C -0.0302(2) 0.2117(2) 0.42992(19) 0.0342(7) Uani 1 1 d . . .
C8 C 0.0379(3) 0.2858(3) 0.5236(2) 0.0478(9) Uani 1 1 d . . .
H8A H 0.0690 0.3504 0.5334 0.057 Uiso 1 1 calc R . .
C9 C 0.0566(3) 0.2595(3) 0.5994(2) 0.0654(13) Uani 1 1 d . . .
H9B H 0.1012 0.3072 0.6635 0.079 Uiso 1 1 calc R . .
C10 C 0.0113(3) 0.1630(3) 0.5852(3) 0.0719(14) Uani 1 1 d . . .
H10A H 0.0294 0.1483 0.6404 0.086 Uiso 1 1 calc R . .
C11 C -0.0568(3) 0.0908(3) 0.4958(3) 0.0619(12) Uani 1 1 d . . .
H11A H -0.0878 0.0266 0.4871 0.074 Uiso 1 1 calc R . .
C12 C -0.0792(2) 0.1167(2) 0.4160(2) 0.0391(8) Uani 1 1 d . . .
C13 C -0.4404(2) -0.13840(19) -0.0342(2) 0.0289(6) Uani 1 1 d . . .
C14 C -0.4524(4) -0.1929(3) 0.0277(3) 0.0373(10) Uani 0.70 1 d P A 1
H14A H -0.4961 -0.1790 0.0526 0.056 Uiso 0.70 1 d PR A 1
H14B H -0.3807 -0.1736 0.0820 0.056 Uiso 0.70 1 d PR A 1
H14C H -0.4880 -0.2609 -0.0117 0.056 Uiso 0.70 1 d PR A 1
C14' C -0.4998(15) -0.1555(11) 0.0150(15) 0.098(7) Uani 0.30 1 d P A 2
H14D H -0.5370 -0.1170 0.0109 0.147 Uiso 0.30 1 d PR A 2
H14E H -0.4494 -0.1386 0.0831 0.147 Uiso 0.30 1 d PR A 2
H14F H -0.5531 -0.2226 -0.0158 0.147 Uiso 0.30 1 d PR A 2
C15 C -0.5494(3) -0.1338(3) -0.0879(3) 0.0329(9) Uani 0.70 1 d P A 1
H15A H -0.5363 -0.0686 -0.0614 0.049 Uiso 0.70 1 d PR A 1
H15B H -0.6038 -0.1754 -0.0783 0.049 Uiso 0.70 1 d PR A 1
H15C H -0.5758 -0.1546 -0.1572 0.049 Uiso 0.70 1 d PR A 1
C15' C -0.5004(13) -0.1615(11) -0.1330(12) 0.092(6) Uani 0.30 1 d P A 2
H15D H -0.5384 -0.1239 -0.1439 0.138 Uiso 0.30 1 d PR A 2
H15E H -0.5531 -0.2290 -0.1668 0.138 Uiso 0.30 1 d PR A 2
H15F H -0.4513 -0.1480 -0.1576 0.138 Uiso 0.30 1 d PR A 2
C16 C -0.4257(4) -0.1909(3) -0.1102(4) 0.0427(11) Uani 0.70 1 d P A 1
H16A H -0.4583 -0.1800 -0.1686 0.064 Uiso 0.70 1 d PR A 1
H16B H -0.4609 -0.2588 -0.1258 0.064 Uiso 0.70 1 d PR A 1
H16C H -0.3483 -0.1681 -0.0854 0.064 Uiso 0.70 1 d PR A 1
C16' C -0.3793(10) -0.2029(8) -0.0207(13) 0.071(5) Uani 0.30 1 d P A 2
H16D H -0.3029 -0.1627 0.0301 0.106 Uiso 0.30 1 d PR A 2
H16E H -0.3849 -0.2328 -0.0818 0.106 Uiso 0.30 1 d PR A 2
H16F H -0.4131 -0.2520 -0.0025 0.106 Uiso 0.30 1 d PR A 2
C17 C -0.2258(2) 0.18082(18) -0.02524(18) 0.0239(5) Uani 1 1 d . . .
C18 C -0.2288(3) 0.2706(2) 0.0213(2) 0.0331(6) Uani 1 1 d . . .
H18A H -0.2985 0.2530 0.0173 0.050 Uiso 1 1 calc R . .
H18B H -0.2198 0.3116 -0.0130 0.050 Uiso 1 1 calc R . .
H18C H -0.1702 0.3045 0.0893 0.050 Uiso 1 1 calc R . .
C19 C -0.1179(2) 0.2079(2) -0.0225(2) 0.0315(6) Uani 1 1 d . . .
H19A H -0.1119 0.2466 -0.0595 0.047 Uiso 1 1 calc R . .
H19B H -0.1158 0.1503 -0.0511 0.047 Uiso 1 1 calc R . .
H19C H -0.0575 0.2440 0.0447 0.047 Uiso 1 1 calc R . .
C20 C -0.3169(2) 0.1327(2) -0.13196(19) 0.0320(6) Uani 1 1 d . . .
H20A H -0.3868 0.1143 -0.1362 0.048 Uiso 1 1 calc R . .
H20B H -0.3157 0.0762 -0.1649 0.048 Uiso 1 1 calc R . .
H20C H -0.3064 0.1768 -0.1629 0.048 Uiso 1 1 calc R . .
C21 C 0.2384(2) 0.32717(19) 0.49620(18) 0.0243(5) Uani 1 1 d . . .
C22 C 0.2121(2) 0.23148(18) 0.46873(18) 0.0255(6) Uani 1 1 d . . .
C23 C 0.2662(2) 0.1980(2) 0.53245(19) 0.0312(6) Uani 1 1 d . . .
H23A H 0.2448 0.1323 0.5119 0.037 Uiso 1 1 calc R . .
C24 C 0.3511(2) 0.2603(2) 0.62564(19) 0.0315(6) Uani 1 1 d . B .
C25 C 0.3819(2) 0.3564(2) 0.65035(19) 0.0309(6) Uani 1 1 d . . .
H25A H 0.4424 0.3999 0.7129 0.037 Uiso 1 1 calc R . .
C26 C 0.3296(2) 0.39245(18) 0.58905(18) 0.0260(6) Uani 1 1 d . . .
C27 C 0.03708(19) 0.10101(18) 0.21697(18) 0.0223(5) Uani 1 1 d . . .
C28 C -0.0177(2) 0.07764(19) 0.11635(18) 0.0247(5) Uani 1 1 d . . .
H28A H -0.0189 0.1248 0.0918 0.030 Uiso 1 1 calc R . .
C29 C -0.0687(2) -0.0156(2) 0.0563(2) 0.0300(6) Uani 1 1 d . . .
H29A H -0.1073 -0.0336 -0.0116 0.036 Uiso 1 1 calc R . .
C30 C -0.0664(3) -0.0865(2) 0.0913(2) 0.0400(7) Uani 1 1 d . . .
H30A H -0.1038 -0.1505 0.0463 0.048 Uiso 1 1 calc R . .
C31 C -0.0116(3) -0.0654(2) 0.1882(2) 0.0427(8) Uani 1 1 d . . .
H31A H -0.0095 -0.1132 0.2115 0.051 Uiso 1 1 calc R . .
C32 C 0.0414(2) 0.03076(19) 0.25179(19) 0.0300(6) Uani 1 1 d . . .
C33 C 0.4108(3) 0.2236(3) 0.6965(2) 0.0484(9) Uani 1 1 d . . .
C34 C 0.4986(5) 0.2967(4) 0.7942(4) 0.0516(15) Uani 0.65 1 d P B 1
H34A H 0.5682 0.3165 0.7977 0.077 Uiso 0.65 1 d PR B 1
H34B H 0.4997 0.2705 0.8422 0.077 Uiso 0.65 1 d PR B 1
H34C H 0.4859 0.3514 0.8073 0.077 Uiso 0.65 1 d PR B 1
C34' C 0.3925(12) 0.2685(11) 0.7931(8) 0.078(4) Uani 0.35 1 d P B 2
H34D H 0.3354 0.2868 0.7701 0.118 Uiso 0.35 1 d PR B 2
H34E H 0.4603 0.3238 0.8462 0.118 Uiso 0.35 1 d PR B 2
H34F H 0.3719 0.2192 0.8161 0.118 Uiso 0.35 1 d PR B 2
C35 C 0.4694(5) 0.1764(5) 0.6518(4) 0.0501(15) Uani 0.60 1 d P B 1
H35A H 0.4371 0.1639 0.5829 0.075 Uiso 0.60 1 d PR B 1
H35B H 0.4588 0.1169 0.6594 0.075 Uiso 0.60 1 d PR B 1
H35C H 0.5470 0.2204 0.6863 0.075 Uiso 0.60 1 d PR B 1
C35' C 0.5264(8) 0.2834(9) 0.7383(10) 0.081(4) Uani 0.40 1 d P B 2
H35D H 0.5464 0.2650 0.6909 0.122 Uiso 0.40 1 d PR B 2
H35E H 0.5678 0.2754 0.7964 0.122 Uiso 0.40 1 d PR B 2
H35F H 0.5425 0.3499 0.7556 0.122 Uiso 0.40 1 d PR B 2
C36 C 0.3400(5) 0.1376(4) 0.6904(4) 0.151(4) Uani 1 1 d . B .
H36A H 0.3243 0.0845 0.6368 0.227 Uiso 1 1 d R . .
H36B H 0.2725 0.1381 0.6792 0.227 Uiso 1 1 d R . .
H36C H 0.3744 0.1306 0.7511 0.227 Uiso 1 1 d R . .
C37 C 0.3695(2) 0.4993(2) 0.62129(19) 0.0308(6) Uani 1 1 d . . .
C38 C 0.4773(3) 0.5562(2) 0.7185(2) 0.0421(8) Uani 1 1 d . . .
H38A H 0.5309 0.5391 0.7139 0.063 Uiso 1 1 calc R . .
H38B H 0.4668 0.5418 0.7693 0.063 Uiso 1 1 calc R . .
H38C H 0.5029 0.6240 0.7343 0.063 Uiso 1 1 calc R . .
C39 C 0.2857(3) 0.5230(2) 0.6347(2) 0.0417(7) Uani 1 1 d . . .
H39A H 0.2759 0.5028 0.6833 0.063 Uiso 1 1 calc R . .
H39B H 0.2165 0.4898 0.5730 0.063 Uiso 1 1 calc R . .
H39C H 0.3116 0.5914 0.6563 0.063 Uiso 1 1 calc R . .
C40 C 0.3894(2) 0.5324(2) 0.5472(2) 0.0356(7) Uani 1 1 d . . .
H40A H 0.4495 0.5245 0.5464 0.053 Uiso 1 1 calc R . .
H40B H 0.4073 0.5993 0.5654 0.053 Uiso 1 1 calc R . .
H40C H 0.3240 0.4945 0.4828 0.053 Uiso 1 1 calc R . .
C41 C 0.17880(19) 0.40519(17) 0.19624(17) 0.0212(5) Uani 1 1 d . . .
C42 C 0.22360(19) 0.35139(18) 0.16839(18) 0.0224(5) Uani 1 1 d . . .
C43 C 0.2506(2) 0.35527(19) 0.09842(18) 0.0243(5) Uani 1 1 d . . .
H43A H 0.2785 0.3156 0.0805 0.029 Uiso 1 1 calc R . .
C44 C 0.2371(2) 0.41671(19) 0.05444(18) 0.0271(6) Uani 1 1 d . C .
C45 C 0.2014(2) 0.47601(19) 0.08758(19) 0.0263(6) Uani 1 1 d . . .
H45A H 0.1952 0.5207 0.0605 0.032 Uiso 1 1 calc R . .
C46 C 0.1738(2) 0.47441(18) 0.15845(18) 0.0236(5) Uani 1 1 d . . .
C47 C 0.2813(2) 0.18268(19) 0.23922(19) 0.0264(6) Uani 1 1 d . . .
C48 C 0.2894(3) 0.0987(2) 0.2336(2) 0.0375(7) Uani 1 1 d . . .
H48A H 0.2532 0.0464 0.1735 0.045 Uiso 1 1 calc R . .
C49 C 0.3520(3) 0.0967(2) 0.3191(2) 0.0431(8) Uani 1 1 d . . .
H49A H 0.3604 0.0419 0.3180 0.052 Uiso 1 1 calc R . .
C50 C 0.4048(3) 0.1738(2) 0.4095(2) 0.0412(8) Uani 1 1 d . . .
H50A H 0.4471 0.1684 0.4668 0.049 Uiso 1 1 calc R . .
C51 C 0.3971(2) 0.2548(2) 0.4173(2) 0.0344(7) Uani 1 1 d . . .
H51A H 0.4326 0.3057 0.4783 0.041 Uiso 1 1 calc R . .
C52 C 0.3330(2) 0.25942(19) 0.32917(19) 0.0255(5) Uani 1 1 d . . .
C53 C 0.2618(2) 0.4175(2) -0.0272(2) 0.0356(7) Uani 1 1 d . . .
C54 C 0.2650(4) 0.5026(3) -0.0517(3) 0.0634(11) Uani 1 1 d . C .
H54A H 0.1941 0.5003 -0.0747 0.095 Uiso 1 1 d R . .
H54B H 0.2828 0.5010 -0.1023 0.095 Uiso 1 1 d R . .
H54C H 0.3201 0.5612 0.0063 0.095 Uiso 1 1 d R . .
C55 C 0.1789(5) 0.3289(4) -0.1153(3) 0.087(2) Uani 0.85 1 d P C 1
H55D H 0.1084 0.3238 -0.1358 0.130 Uiso 0.85 1 d PR C 1
H55E H 0.1939 0.3295 -0.1661 0.130 Uiso 0.85 1 d PR C 1
H55F H 0.1810 0.2758 -0.1007 0.130 Uiso 0.85 1 d PR C 1
C55' C 0.3040(19) 0.3455(16) -0.0471(17) 0.047(6) Uani 0.15 1 d P C 2
H55A H 0.2442 0.2832 -0.0899 0.070 Uiso 0.15 1 d PR C 2
H55B H 0.3456 0.3649 -0.0761 0.070 Uiso 0.15 1 d PR C 2
H55C H 0.3489 0.3447 0.0131 0.070 Uiso 0.15 1 d PR C 2
C56 C 0.3780(4) 0.4281(4) 0.0084(3) 0.0755(14) Uani 1 1 d . C .
H56A H 0.4152 0.4528 -0.0238 0.113 Uiso 1 1 d R . .
H56B H 0.4297 0.4285 0.0679 0.113 Uiso 1 1 d R . .
H56C H 0.3470 0.4679 0.0242 0.113 Uiso 1 1 d R . .
C57 C 0.1454(2) 0.5489(2) 0.1981(2) 0.0321(6) Uani 1 1 d . . .
C58 C 0.0280(3) 0.5023(2) 0.1754(2) 0.0383(7) Uani 1 1 d . . .
H58A H -0.0219 0.4714 0.1052 0.057 Uiso 1 1 calc R . .
H58B H 0.0130 0.5509 0.2037 0.057 Uiso 1 1 calc R . .
H58C H 0.0185 0.4551 0.2029 0.057 Uiso 1 1 calc R . .
C59 C 0.2260(3) 0.6029(2) 0.3082(2) 0.0396(7) Uani 1 1 d . . .
H59A H 0.2239 0.5578 0.3386 0.059 Uiso 1 1 calc R . .
H59B H 0.2061 0.6479 0.3352 0.059 Uiso 1 1 calc R . .
H59C H 0.2992 0.6373 0.3208 0.059 Uiso 1 1 calc R . .
C60 C 0.1549(3) 0.6225(2) 0.1536(3) 0.0460(8) Uani 1 1 d . . .
H60A H 0.1031 0.5908 0.0837 0.069 Uiso 1 1 calc R . .
H60B H 0.2284 0.6538 0.1660 0.069 Uiso 1 1 calc R . .
H60C H 0.1390 0.6699 0.1829 0.069 Uiso 1 1 calc R . .
C61 C -0.1116(3) 0.3928(3) 0.3045(2) 0.0436(8) Uani 1 1 d . . .
H61A H -0.1261 0.4043 0.3571 0.065 Uiso 1 1 calc R . .
H61B H -0.1580 0.3261 0.2592 0.065 Uiso 1 1 calc R . .
H61C H -0.1266 0.4329 0.2705 0.065 Uiso 1 1 calc R . .
C62 C 0.0724(3) 0.5141(2) 0.4130(2) 0.0401(7) Uani 1 1 d . . .
H62A H 0.0566 0.5547 0.3798 0.060 Uiso 1 1 calc R . .
H62B H 0.1484 0.5293 0.4386 0.060 Uiso 1 1 calc R . .
H62C H 0.0590 0.5250 0.4663 0.060 Uiso 1 1 calc R . .
C1S C 0.8078(4) 0.1291(4) 0.6825(4) 0.0875(15) Uani 1 1 d . . .
H1SA H 0.7972 0.1205 0.7352 0.131 Uiso 1 1 calc R . .
H1SB H 0.8643 0.1937 0.7061 0.131 Uiso 1 1 calc R . .
H1SC H 0.8297 0.0837 0.6598 0.131 Uiso 1 1 calc R . .
C2S C 0.7062(5) 0.1130(4) 0.6024(4) 0.0924(17) Uani 1 1 d . . .
H2SA H 0.6833 0.1581 0.6257 0.111 Uiso 1 1 calc R . .
H2SB H 0.6489 0.0480 0.5791 0.111 Uiso 1 1 calc R . .
C3S C 0.7201(5) 0.1264(4) 0.5176(4) 0.0889(15) Uani 1 1 d . . .
H3SA H 0.7784 0.1911 0.5419 0.107 Uiso 1 1 calc R . .
H3SB H 0.7431 0.0812 0.4951 0.107 Uiso 1 1 calc R . .
C4S C 0.6243(5) 0.1125(5) 0.4372(5) 0.111(2) Uani 1 1 d . . .
H4SA H 0.6008 0.1569 0.4604 0.133 Uiso 1 1 calc R . .
H4SB H 0.5664 0.0475 0.4128 0.133 Uiso 1 1 calc R . .
C5S C 0.6352(5) 0.1262(5) 0.3536(4) 0.1015(18) Uani 1 1 d . . .
H5SA H 0.6616 0.0834 0.3327 0.122 Uiso 1 1 calc R . .
H5SB H 0.5619 0.1049 0.2990 0.122 Uiso 1 1 calc R . .
C6S C 0.7047(5) 0.2202(4) 0.3689(4) 0.109(2) Uani 1 1 d . . .
H6SA H 0.7057 0.2183 0.3098 0.164 Uiso 1 1 calc R . .
H6SB H 0.7782 0.2428 0.4221 0.164 Uiso 1 1 calc R . .
H6SC H 0.6772 0.2633 0.3851 0.164 Uiso 1 1 calc R . .

loop_
_atom_site_aniso_label
_atom_site_aniso_U_11
_atom_site_aniso_U_22
_atom_site_aniso_U_33
_atom_site_aniso_U_23
_atom_site_aniso_U_13
_atom_site_aniso_U_12
Zr 0.02070(13) 0.02148(13) 0.01802(12) 0.00976(10) 0.01030(10) 0.00710(10)
O1 0.0222(9) 0.0227(9) 0.0200(9) 0.0112(7) 0.0108(7) 0.0068(8)
O2 0.0238(9) 0.0237(9) 0.0205(9) 0.0089(8) 0.0093(8) 0.0078(8)
O3 0.0242(9) 0.0221(9) 0.0260(9) 0.0139(8) 0.0155(8) 0.0100(8)
N1 0.0257(11) 0.0302(12) 0.0194(11) 0.0102(9) 0.0120(9) 0.0055(10)
N2 0.0205(10) 0.0300(12) 0.0220(11) 0.0159(10) 0.0113(9) 0.0075(9)
N3 0.0276(12) 0.0424(14) 0.0303(13) 0.0253(12) 0.0120(11) 0.0091(11)
N4 0.0200(10) 0.0225(11) 0.0179(10) 0.0097(9) 0.0085(9) 0.0067(9)
N5 0.0244(11) 0.0192(10) 0.0197(10) 0.0088(9) 0.0070(9) 0.0041(9)
N6 0.0357(13) 0.0198(11) 0.0269(12) 0.0104(10) 0.0089(10) 0.0060(10)
N7 0.0265(11) 0.0247(11) 0.0262(11) 0.0102(9) 0.0137(10) 0.0137(10)
N8 0.0212(10) 0.0216(10) 0.0222(10) 0.0095(9) 0.0106(9) 0.0096(9)
N9 0.0252(11) 0.0255(11) 0.0214(11) 0.0105(9) 0.0102(9) 0.0100(10)
N10 0.0317(12) 0.0311(12) 0.0269(12) 0.0131(10) 0.0163(10) 0.0144(11)
C1 0.0195(12) 0.0204(12) 0.0222(12) 0.0107(10) 0.0120(10) 0.0086(10)
C2 0.0171(11) 0.0286(13) 0.0213(12) 0.0133(11) 0.0104(10) 0.0098(11)
C3 0.0231(12) 0.0248(13) 0.0293(13) 0.0170(11) 0.0162(11) 0.0119(11)
C4 0.0211(12) 0.0219(12) 0.0276(13) 0.0112(11) 0.0140(11) 0.0104(11)
C5 0.0196(12) 0.0248(13) 0.0214(12) 0.0100(10) 0.0094(10) 0.0112(11)
C6 0.0208(12) 0.0246(12) 0.0213(12) 0.0125(10) 0.0109(10) 0.0129(11)
C7 0.0247(14) 0.0489(18) 0.0230(14) 0.0174(13) 0.0138(12) 0.0079(13)
C8 0.0346(17) 0.061(2) 0.0255(15) 0.0116(15) 0.0162(14) 0.0026(16)
C9 0.0422(19) 0.095(3) 0.0246(17) 0.0237(19) 0.0133(15) 0.002(2)
C10 0.045(2) 0.106(4) 0.0326(19) 0.043(2) 0.0108(17) 0.006(2)
C11 0.0424(19) 0.083(3) 0.044(2) 0.047(2) 0.0148(17) 0.010(2)
C12 0.0266(14) 0.056(2) 0.0301(15) 0.0269(15) 0.0134(13) 0.0109(14)
C13 0.0272(14) 0.0216(13) 0.0325(15) 0.0095(12) 0.0164(12) 0.0057(11)
C14 0.039(3) 0.020(2) 0.041(2) 0.0134(19) 0.019(2) 0.0050(19)
C14' 0.088(12) 0.039(8) 0.136(17) 0.004(9) 0.085(13) -0.017(8)
C15 0.0182(18) 0.027(2) 0.040(2) 0.0080(18) 0.0119(18) 0.0047(17)
C15' 0.054(9) 0.052(9) 0.085(12) 0.024(8) -0.001(8) -0.014(8)
C16 0.049(3) 0.022(2) 0.054(3) 0.004(2) 0.035(3) 0.009(2)
C16' 0.040(7) 0.026(6) 0.114(13) 0.010(7) 0.023(8) 0.015(5)
C17 0.0280(13) 0.0233(13) 0.0225(12) 0.0135(11) 0.0122(11) 0.0128(11)
C18 0.0441(17) 0.0297(15) 0.0311(15) 0.0185(13) 0.0190(14) 0.0203(14)
C19 0.0343(15) 0.0380(16) 0.0305(14) 0.0238(13) 0.0202(13) 0.0155(13)
C20 0.0379(16) 0.0309(15) 0.0250(14) 0.0169(12) 0.0112(12) 0.0169(13)
C21 0.0228(12) 0.0256(13) 0.0196(12) 0.0110(11) 0.0105(11) 0.0059(11)
C22 0.0219(12) 0.0245(13) 0.0171(12) 0.0089(10) 0.0063(10) 0.0020(11)
C23 0.0303(14) 0.0239(13) 0.0246(13) 0.0134(12) 0.0083(12) 0.0030(12)
C24 0.0268(14) 0.0313(15) 0.0237(13) 0.0166(12) 0.0063(11) 0.0058(12)
C25 0.0249(13) 0.0315(15) 0.0200(13) 0.0105(12) 0.0053(11) 0.0044(12)
C26 0.0217(12) 0.0238(13) 0.0210(12) 0.0066(11) 0.0091(11) 0.0030(11)
C27 0.0178(12) 0.0233(12) 0.0236(12) 0.0095(10) 0.0108(10) 0.0073(10)
C28 0.0228(13) 0.0283(13) 0.0232(13) 0.0108(11) 0.0128(11) 0.0111(11)
C29 0.0239(13) 0.0340(15) 0.0244(13) 0.0065(12) 0.0106(12) 0.0115(12)
C30 0.0429(18) 0.0249(15) 0.0331(16) 0.0031(13) 0.0130(14) 0.0102(14)
C31 0.052(2) 0.0226(14) 0.0378(17) 0.0123(13) 0.0151(15) 0.0125(14)
C32 0.0308(14) 0.0235(13) 0.0260(14) 0.0101(11) 0.0101(12) 0.0084(12)
C33 0.0383(17) 0.049(2) 0.0355(17) 0.0307(16) 0.0041(14) 0.0082(16)
C34 0.051(3) 0.040(3) 0.033(3) 0.021(2) 0.002(3) 0.012(3)
C34' 0.125(11) 0.140(13) 0.050(7) 0.077(8) 0.060(8) 0.103(11)
C35 0.060(4) 0.060(4) 0.034(3) 0.030(3) 0.014(3) 0.040(3)
C35' 0.044(6) 0.089(9) 0.098(9) 0.069(8) 0.010(6) 0.033(6)
C36 0.109(4) 0.060(3) 0.111(4) 0.064(3) -0.054(3) -0.019(3)
C37 0.0278(14) 0.0254(14) 0.0236(13) 0.0050(11) 0.0086(12) 0.0055(12)
C38 0.0365(17) 0.0274(15) 0.0288(15) 0.0030(13) 0.0033(13) 0.0026(13)
C39 0.0422(18) 0.0355(17) 0.0391(17) 0.0075(14) 0.0200(15) 0.0158(15)
C40 0.0336(15) 0.0250(14) 0.0355(16) 0.0120(13) 0.0149(13) 0.0050(12)
C41 0.0185(12) 0.0208(12) 0.0213(12) 0.0102(10) 0.0100(10) 0.0055(10)
C42 0.0194(12) 0.0207(12) 0.0216(12) 0.0105(10) 0.0079(10) 0.0060(10)
C43 0.0205(12) 0.0254(13) 0.0235(13) 0.0082(11) 0.0111(11) 0.0087(11)
C44 0.0245(13) 0.0299(14) 0.0200(12) 0.0096(11) 0.0111(11) 0.0068(11)
C45 0.0281(13) 0.0260(13) 0.0254(13) 0.0155(11) 0.0137(11) 0.0105(11)
C46 0.0249(13) 0.0208(12) 0.0241(13) 0.0110(11) 0.0129(11) 0.0086(11)
C47 0.0253(13) 0.0285(14) 0.0312(14) 0.0150(12) 0.0164(12) 0.0148(12)
C48 0.0413(17) 0.0331(16) 0.0436(17) 0.0191(14) 0.0212(15) 0.0224(14)
C49 0.0500(19) 0.0406(18) 0.053(2) 0.0279(16) 0.0261(17) 0.0314(16)
C50 0.0412(18) 0.052(2) 0.0425(18) 0.0330(17) 0.0204(15) 0.0282(16)
C51 0.0327(15) 0.0418(17) 0.0291(15) 0.0196(13) 0.0135(13) 0.0181(14)
C52 0.0221(12) 0.0292(14) 0.0271(13) 0.0151(11) 0.0131(11) 0.0116(11)
C53 0.0411(17) 0.0407(17) 0.0281(15) 0.0174(13) 0.0219(14) 0.0154(14)
C54 0.093(3) 0.078(3) 0.066(3) 0.053(2) 0.064(3) 0.046(3)
C55 0.102(4) 0.063(3) 0.023(2) -0.001(2) 0.032(2) -0.023(3)
C55' 0.047(13) 0.040(12) 0.045(13) 0.010(10) 0.038(11) -0.003(11)
C56 0.080(3) 0.125(4) 0.083(3) 0.067(3) 0.068(3) 0.066(3)
C57 0.0472(17) 0.0279(14) 0.0358(15) 0.0206(13) 0.0267(14) 0.0218(14)
C58 0.0491(18) 0.0476(18) 0.0440(17) 0.0301(16) 0.0304(16) 0.0347(16)
C59 0.056(2) 0.0268(15) 0.0389(17) 0.0130(13) 0.0297(16) 0.0163(15)
C60 0.079(2) 0.0392(18) 0.054(2) 0.0340(17) 0.047(2) 0.0393(19)
C61 0.0439(18) 0.057(2) 0.0431(18) 0.0176(16) 0.0293(16) 0.0302(17)
C62 0.0504(19) 0.0380(17) 0.0341(16) 0.0127(14) 0.0265(15) 0.0188(15)
C1S 0.105(4) 0.079(3) 0.068(3) 0.028(3) 0.045(3) 0.035(3)
C2S 0.117(4) 0.081(4) 0.088(4) 0.055(3) 0.048(4) 0.050(3)
C3S 0.097(4) 0.098(4) 0.082(4) 0.040(3) 0.045(3) 0.058(3)
C4S 0.103(4) 0.146(6) 0.137(5) 0.098(5) 0.069(4) 0.081(4)
C5S 0.099(4) 0.119(5) 0.093(4) 0.064(4) 0.049(3) 0.046(4)
C6S 0.089(4) 0.106(5) 0.092(4) 0.056(4) 0.027(3) 0.020(4)

loop_
_atom_type_symbol
_atom_type_description
_atom_type_scat_dispersion_real
_atom_type_scat_dispersion_imag
_atom_type_scat_source
C C 0.0033 0.0016 'International Tables Vol C Tables 4.2.6.8 and 6.1.1.4'
H H 0.0000 0.0000 'International Tables Vol C Tables 4.2.6.8 and 6.1.1.4'
N N 0.0061 0.0033 'International Tables Vol C Tables 4.2.6.8 and 6.1.1.4'
O O 0.0106 0.0060 'International Tables Vol C Tables 4.2.6.8 and 6.1.1.4'
Zr Zr -2.9673 0.5597 'International Tables Vol C Tables 4.2.6.8 and 6.1.1.4'

loop_
_geom_angle_atom_site_label_1
_geom_angle_atom_site_label_2
_geom_angle_atom_site_label_3
_geom_angle
O3 Zr O2 98.68(7)
O3 Zr O1 97.37(7)
O2 Zr O1 153.82(7)
O3 Zr N10 101.79(8)
O2 Zr N10 99.67(8)
O1 Zr N10 97.12(8)
O3 Zr N1 168.35(7)
O2 Zr N1 86.86(7)
O1 Zr N1 74.00(7)
N10 Zr N1 87.26(9)
O3 Zr N4 98.62(7)
O2 Zr N4 73.13(7)
O1 Zr N4 84.12(7)
N10 Zr N4 159.20(8)
N1 Zr N4 73.07(7)
C1 O1 Zr 146.01(15)
C21 O2 Zr 147.92(17)
C41 O3 Zr 160.58(16)
N2 N1 C7 103.5(2)
N2 N1 Zr 122.25(15)
C7 N1 Zr 124.28(17)
N3 N2 N1 115.6(2)
N3 N2 C2 120.1(2)
N1 N2 C2 124.1(2)
N2 N3 C12 103.7(2)
C27 N4 N5 103.1(2)
C27 N4 Zr 127.53(16)
N5 N4 Zr 121.25(16)
N6 N5 N4 115.5(2)
N6 N5 C22 119.4(2)
N4 N5 C22 124.4(2)
N5 N6 C32 104.1(2)
N8 N7 C47 102.4(2)
N7 N8 N9 117.5(2)
N7 N8 C42 120.8(2)
N9 N8 C42 120.9(2)
N8 N9 C52 102.4(2)
C62 N10 C61 109.7(2)
C62 N10 Zr 125.33(19)
C61 N10 Zr 124.9(2)
O1 C1 C2 121.1(2)
O1 C1 C6 120.8(2)
C2 C1 C6 118.1(2)
C3 C2 C1 121.9(2)
C3 C2 N2 116.9(2)
C1 C2 N2 121.1(2)
C4 C3 C2 120.3(2)
C4 C3 H3B 119.9
C2 C3 H3B 119.9
C3 C4 C5 117.7(2)
C3 C4 C13 121.8(2)
C5 C4 C13 120.5(2)
C6 C5 C4 123.8(2)
C6 C5 H5A 118.1
C4 C5 H5A 118.1
C5 C6 C1 117.9(2)
C5 C6 C17 121.3(2)
C1 C6 C17 120.8(2)
N1 C7 C12 108.0(3)
N1 C7 C8 130.5(3)
C12 C7 C8 121.5(3)
C9 C8 C7 116.4(4)
C9 C8 H8A 121.8
C7 C8 H8A 121.8
C8 C9 C10 122.0(4)
C8 C9 H9B 119.0
C10 C9 H9B 119.0
C11 C10 C9 122.5(3)
C11 C10 H10A 118.8
C9 C10 H10A 118.8
C10 C11 C12 116.4(4)
C10 C11 H11A 121.8
C12 C11 H11A 121.8
N3 C12 C7 109.1(2)
N3 C12 C11 129.8(3)
C7 C12 C11 121.1(3)
C15' C13 C14' 117.1(12)
C15' C13 C16 54.7(9)
C14' C13 C16 140.9(7)
C15' C13 C14 132.6(6)
C14' C13 C14 42.8(9)
C16 C13 C14 110.0(3)
C15' C13 C4 114.3(6)
C14' C13 C4 107.7(6)
C16 C13 C4 109.8(2)
C14 C13 C4 113.1(3)
C15' C13 C15 54.3(9)
C14' C13 C15 69.4(10)
C16 C13 C15 107.9(3)
C14 C13 C15 107.5(3)
C4 C13 C15 108.4(2)
C15' C13 C16' 107.5(11)
C14' C13 C16' 105.8(11)
C16 C13 C16' 54.9(7)
C14 C13 C16' 63.1(7)
C4 C13 C16' 103.3(5)
C15 C13 C16' 147.9(5)
C13 C14 H14A 109.4
C13 C14 H14B 109.5
H14A C14 H14B 109.5
C13 C14 H14C 109.5
H14A C14 H14C 109.5
H14B C14 H14C 109.5
C13 C14 H14E 98.0
H14A C14 H14E 37.0
H14B C14 H14E 81.4
H14C C14 H14E 143.9
C13 C14 H14F 91.4
H14A C14 H14F 50.8
H14B C14 H14F 156.2
H14C C14 H14F 71.9
H14E C14 H14F 84.8
C13 C14 H16F 95.2
H14A C14 H16F 152.4
H14B C14 H16F 72.0
H14C C14 H16F 48.2
H14E C14 H16F 153.1
H14F C14 H16F 118.4
C13 C14' H14A 131.8
C13 C14' H14D 109.7
H14A C14' H14D 116.7
C13 C14' H14E 109.5
H14A C14' H14E 43.0
H14D C14' H14E 109.5
C13 C14' H14F 109.3
H14A C14' H14F 67.3
H14D C14' H14F 109.5
H14E C14' H14F 109.5
C13 C14' H15B 89.0
H14A C14' H15B 128.2
H14D C14' H15B 54.8
H14E C14' H15B 159.9
H14F C14' H15B 69.9
C13 C15 H14D 80.6
C13 C15 H15A 109.5
H14D C15 H15A 74.6
C13 C15 H15B 109.5
H14D C15 H15B 57.2
H15A C15 H15B 109.5
C13 C15 H15C 109.4
H14D C15 H15C 166.2
H15A C15 H15C 109.5
H15B C15 H15C 109.5
C13 C15 H15D 94.0
H14D C15 H15D 162.2
H15A C15 H15D 91.5
H15B C15 H15D 139.9
H15C C15 H15D 30.5
C13 C15' H15C 114.9
C13 C15' H15D 109.8
H15C C15' H15D 28.8
C13 C15' H15E 109.5
H15C C15' H15E 81.5
H15D C15' H15E 109.5
C13 C15' H15F 109.1
H15C C15' H15F 127.6
H15D C15' H15F 109.5
H15E C15' H15F 109.5
C13 C15' H16A 110.1
H15C C15' H16A 135.0
H15D C15' H16A 128.7
H15E C15' H16A 86.0
H15F C15' H16A 25.4
C13 C16 H15F 91.3
C13 C16 H16A 109.5
H15F C16 H16A 22.4
C13 C16 H16B 109.4
H15F C16 H16B 129.7
H16A C16 H16B 109.5
C13 C16 H16C 109.5
H15F C16 H16C 105.4
H16A C16 H16C 109.5
H16B C16 H16C 109.5
C13 C16 H16E 109.0
H15F C16 H16E 157.4
H16A C16 H16E 141.4
H16B C16 H16E 53.5
H16C C16 H16E 59.2
C13 C16' H16B 82.4
C13 C16' H16C 82.6
H16B C16' H16C 65.2
C13 C16' H16D 109.4
H16B C16' H16D 147.6
H16C C16' H16D 86.0
C13 C16' H16E 109.2
H16B C16' H16E 39.2
H16C C16' H16E 44.9
H16D C16' H16E 109.5
C13 C16' H16F 109.8
H16B C16' H16F 93.5
H16C C16' H16F 154.3
H16D C16' H16F 109.5
H16E C16' H16F 109.5
C20 C17 C18 107.0(2)
C20 C17 C19 107.4(2)
C18 C17 C19 109.9(2)
C20 C17 C6 111.7(2)
C18 C17 C6 109.3(2)
C19 C17 C6 111.4(2)
C17 C18 H18A 109.5
C17 C18 H18B 109.5
H18A C18 H18B 109.5
C17 C18 H18C 109.5
H18A C18 H18C 109.5
H18B C18 H18C 109.5
C17 C19 H19A 109.5
C17 C19 H19B 109.5
H19A C19 H19B 109.5
C17 C19 H19C 109.5
H19A C19 H19C 109.5
H19B C19 H19C 109.5
C17 C20 H20A 109.5
C17 C20 H20B 109.5
H20A C20 H20B 109.5
C17 C20 H20C 109.5
H20A C20 H20C 109.5
H20B C20 H20C 109.5
O2 C21 C22 121.0(2)
O2 C21 C26 120.9(2)
C22 C21 C26 118.0(2)
C23 C22 C21 122.2(2)
C23 C22 N5 116.5(2)
C21 C22 N5 121.2(2)
C24 C23 C22 120.3(3)
C24 C23 H23A 119.9
C22 C23 H23A 119.9
C23 C24 C25 117.3(2)
C23 C24 C33 120.5(3)
C25 C24 C33 122.2(3)
C26 C25 C24 124.1(2)
C26 C25 H25A 117.9
C24 C25 H25A 117.9
C25 C26 C21 117.9(2)
C25 C26 C37 120.9(2)
C21 C26 C37 121.2(2)
N4 C27 C32 108.5(2)
N4 C27 C28 130.8(2)
C32 C27 C28 120.7(2)
C29 C28 C27 116.9(2)
C29 C28 H28A 121.6
C27 C28 H28A 121.6
C28 C29 C30 122.5(3)
C28 C29 H29A 118.8
C30 C29 H29A 118.8
C31 C30 C29 121.8(3)
C31 C30 H30A 119.1
C29 C30 H30A 119.1
C30 C31 C32 116.7(3)
C30 C31 H31A 121.6
C32 C31 H31A 121.6
N6 C32 C27 108.8(2)
N6 C32 C31 129.8(3)
C27 C32 C31 121.4(3)
C36 C33 C35' 139.6(5)
C36 C33 C34 117.3(4)
C35' C33 C34 47.2(6)
C36 C33 C24 112.9(3)
C35' C33 C24 106.6(4)
C34 C33 C24 115.4(3)
C36 C33 C35 94.9(5)
C35' C33 C35 64.4(7)
C34 C33 C35 105.5(4)
C24 C33 C35 108.1(3)
C36 C33 C34' 80.0(6)
C35' C33 C34' 101.9(9)
C34 C33 C34' 54.9(6)
C24 C33 C34' 99.5(4)
C35 C33 C34' 151.7(4)
C33 C34 H34A 109.6
C33 C34 H34B 109.4
H34A C34 H34B 109.5
C33 C34 H34C 109.4
H34A C34 H34C 109.5
H34B C34 H34C 109.5
C33 C34 H34E 111.5
H34A C34 H34E 138.2
H34B C34 H34E 62.7
H34C C34 H34E 48.9
C33 C34 H35E 96.3
H34A C34 H35E 33.3
H34B C34 H35E 86.6
H34C C34 H35E 141.9
H34E C34 H35E 143.6
C33 C34 H35F 90.7
H34A C34 H35F 48.5
H34B C34 H35F 155.5
H34C C34 H35F 75.1
H34E C34 H35F 123.6
H35E C34 H35F 77.0
C33 C34' H34B 75.8
C33 C34' H34C 75.7
H34B C34' H34C 64.6
C33 C34' H34D 109.6
H34B C34' H34D 163.6
H34C C34' H34D 101.0
C33 C34' H34E 109.6
H34B C34' H34E 54.6
H34C C34' H34E 41.0
H34D C34' H34E 109.5
C33 C34' H34F 109.2
H34B C34' H34F 82.2
H34C C34' H34F 144.6
H34D C34' H34F 109.5
H34E C34' H34F 109.5
C33 C35 H35A 109.4
C33 C35 H35B 109.5
H35A C35 H35B 109.5
C33 C35 H35C 109.5
H35A C35 H35C 109.5
H35B C35 H35C 109.5
C33 C35 H35D 84.3
H35A C35 H35D 100.5
H35B C35 H35D 139.5
H35C C35 H35D 32.4
C33 C35' H34A 121.7
C33 C35' H35C 99.2
H34A C35' H35C 122.1
C33 C35' H35D 109.3
H34A C35' H35D 127.1
H35C C35' H35D 29.0
C33 C35' H35E 109.6
H34A C35' H35E 42.2
H35C C35' H35E 88.7
H35D C35' H35E 109.5
C33 C35' H35F 109.5
H34A C35' H35F 67.3
H35C C35' H35F 137.3
H35D C35' H35F 109.5
H35E C35' H35F 109.5
C33 C36 H36A 109.4
C33 C36 H36B 109.6
H36A C36 H36B 109.5
C33 C36 H36C 109.5
H36A C36 H36C 109.5
H36B C36 H36C 109.5
C26 C37 C38 111.8(2)
C26 C37 C40 110.6(2)
C38 C37 C40 106.6(2)
C26 C37 C39 109.4(2)
C38 C37 C39 107.4(2)
C40 C37 C39 111.0(3)
C37 C38 H38A 109.5
C37 C38 H38B 109.5
H38A C38 H38B 109.5
C37 C38 H38C 109.5
H38A C38 H38C 109.5
H38B C38 H38C 109.5
C37 C39 H39A 109.5
C37 C39 H39B 109.5
H39A C39 H39B 109.5
C37 C39 H39C 109.5
H39A C39 H39C 109.5
H39B C39 H39C 109.5
C37 C40 H40A 109.5
C37 C40 H40B 109.5
H40A C40 H40B 109.5
C37 C40 H40C 109.5
H40A C40 H40C 109.5
H40B C40 H40C 109.5
O3 C41 C42 120.0(2)
O3 C41 C46 123.1(2)
C42 C41 C46 116.9(2)
C43 C42 C41 123.1(2)
C43 C42 N8 117.0(2)
C41 C42 N8 119.7(2)
C44 C43 C42 120.4(2)
C44 C43 H43A 119.8
C42 C43 H43A 119.8
C45 C44 C43 116.8(2)
C45 C44 C53 122.9(2)
C43 C44 C53 120.4(3)
C44 C45 C46 124.4(2)
C44 C45 H45A 117.8
C46 C45 H45A 117.8
C45 C46 C41 118.0(2)
C45 C46 C57 121.0(2)
C41 C46 C57 121.0(2)
N7 C47 C48 130.0(3)
N7 C47 C52 108.6(2)
C48 C47 C52 121.4(3)
C49 C48 C47 116.5(3)
C49 C48 H48A 121.7
C47 C48 H48A 121.7
C48 C49 C50 122.3(3)
C48 C49 H49A 118.8
C50 C49 H49A 118.8
C51 C50 C49 122.5(3)
C51 C50 H50A 118.8
C49 C50 H50A 118.8
C50 C51 C52 116.6(3)
C50 C51 H51A 121.7
C52 C51 H51A 121.7
N9 C52 C47 109.2(2)
N9 C52 C51 130.2(3)
C47 C52 C51 120.6(3)
C55 C53 C54 109.4(3)
C55 C53 C44 109.6(3)
C54 C53 C44 112.5(3)
C55 C53 C55' 66.5(9)
C54 C53 C55' 134.1(7)
C44 C53 C55' 111.6(8)
C55 C53 C56 111.1(4)
C54 C53 C56 105.1(3)
C44 C53 C56 109.1(2)
C55' C53 C56 47.0(8)
C55 C53 H56C 148.5
C54 C53 H56C 80.8
C44 C53 H56C 92.4
C55' C53 H56C 84.9
C56 C53 H56C 38.2
C53 C54 H54A 109.4
C53 C54 H54B 109.5
H54A C54 H54B 109.5
C53 C54 H54C 109.5
H54A C54 H54C 109.5
H54B C54 H54C 109.5
C53 C55 H55D 109.8
C53 C55 H55E 109.7
H55D C55 H55E 109.5
C53 C55 H55F 109.0
H55D C55 H55F 109.5
H55E C55 H55F 109.5
C53 C55 H55A 92.1
H55D C55 H55A 145.6
H55E C55 H55A 86.2
H55F C55 H55A 36.5
C56 C55' C53 66.6(11)
C56 C55' H55F 146.6
C53 C55' H55F 80.4
C56 C55' H55A 176.7
C53 C55' H55A 110.1
H55F C55' H55A 30.2
C56 C55' H55B 72.2
C53 C55' H55B 109.1
H55F C55' H55B 126.8
H55A C55' H55B 109.5
C56 C55' H55C 72.2
C53 C55' H55C 109.1
H55F C55' H55C 116.3
H55A C55' H55C 109.5
H55B C55' H55C 109.5
C55' C56 C53 66.4(12)
C55' C56 H55B 43.7
C53 C56 H55B 92.1
C55' C56 H55C 43.8
C53 C56 H55C 92.1
H55B C56 H55C 72.8
C55' C56 H56A 109.3
C53 C56 H56A 118.0
H55B C56 H56A 65.9
H55C C56 H56A 128.6
C55' C56 H56B 109.7
C53 C56 H56B 130.9
H55B C56 H56B 119.2
H55C C56 H56B 66.2
H56A C56 H56B 109.5
C55' C56 H56C 109.4
C53 C56 H56C 43.5
H55B C56 H56C 129.8
H55C C56 H56C 120.4
H56A C56 H56C 109.5
H56B C56 H56C 109.5
C46 C57 C60 112.4(2)
C46 C57 C58 111.1(2)
C60 C57 C58 106.7(3)
C46 C57 C59 108.5(2)
C60 C57 C59 107.3(2)
C58 C57 C59 110.8(2)
C57 C58 H58A 109.5
C57 C58 H58B 109.5
H58A C58 H58B 109.5
C57 C58 H58C 109.5
H58A C58 H58C 109.5
H58B C58 H58C 109.5
C57 C59 H59A 109.5
C57 C59 H59B 109.5
H59A C59 H59B 109.5
C57 C59 H59C 109.5
H59A C59 H59C 109.5
H59B C59 H59C 109.5
C57 C60 H60A 109.5
C57 C60 H60B 109.5
H60A C60 H60B 109.5
C57 C60 H60C 109.5
H60A C60 H60C 109.5
H60B C60 H60C 109.5
N10 C61 H61A 109.5
N10 C61 H61B 109.5
H61A C61 H61B 109.5
N10 C61 H61C 109.5
H61A C61 H61C 109.5
H61B C61 H61C 109.5
N10 C62 H62A 109.5
N10 C62 H62B 109.5
H62A C62 H62B 109.5
N10 C62 H62C 109.5
H62A C62 H62C 109.5
H62B C62 H62C 109.5
C2S C1S H1SA 109.5
C2S C1S H1SB 109.5
H1SA C1S H1SB 109.5
C2S C1S H1SC 109.5
H1SA C1S H1SC 109.5
H1SB C1S H1SC 109.5
C1S C2S C3S 110.9(5)
C1S C2S H2SA 109.5
C3S C2S H2SA 109.5
C1S C2S H2SB 109.5
C3S C2S H2SB 109.5
H2SA C2S H2SB 108.0
C4S C3S C2S 114.0(5)
C4S C3S H3SA 108.8
C2S C3S H3SA 108.8
C4S C3S H3SB 108.8
C2S C3S H3SB 108.8
H3SA C3S H3SB 107.7
C3S C4S C5S 115.5(5)
C3S C4S H4SA 108.4
C5S C4S H4SA 108.4
C3S C4S H4SB 108.4
C5S C4S H4SB 108.4
H4SA C4S H4SB 107.5
C6S C5S C4S 118.3(6)
C6S C5S H5SA 107.7
C4S C5S H5SA 107.7
C6S C5S H5SB 107.7
C4S C5S H5SB 107.7
H5SA C5S H5SB 107.1
C5S C6S H6SA 109.5
C5S C6S H6SB 109.5
H6SA C6S H6SB 109.5
C5S C6S H6SC 109.5
H6SA C6S H6SC 109.5
H6SB C6S H6SC 109.5

loop_
_geom_bond_atom_site_label_1
_geom_bond_atom_site_label_2
_geom_bond_distance
Zr O3 2.0041(16)
Zr O2 2.0065(17)
Zr O1 2.0113(17)
Zr N10 2.042(2)
Zr N1 2.424(2)
Zr N4 2.502(2)
O1 C1 1.336(3)
O2 C21 1.337(3)
O3 C41 1.344(3)
N1 N2 1.356(3)
N1 C7 1.360(3)
N2 N3 1.325(3)
N2 C2 1.439(3)
N3 C12 1.359(4)
N4 C27 1.356(3)
N4 N5 1.359(3)
N5 N6 1.323(3)
N5 C22 1.442(3)
N6 C32 1.352(3)
N7 N8 1.337(3)
N7 C47 1.352(3)
N8 N9 1.338(3)
N8 C42 1.433(3)
N9 C52 1.344(3)
N10 C62 1.453(4)
N10 C61 1.479(4)
C1 C2 1.404(3)
C1 C6 1.423(3)
C2 C3 1.395(3)
C3 C4 1.380(4)
C3 H3B 0.9500
C4 C5 1.402(3)
C4 C13 1.539(3)
C5 C6 1.387(3)
C5 H5A 0.9500
C6 C17 1.546(3)
C7 C12 1.403(4)
C7 C8 1.415(4)
C8 C9 1.367(5)
C8 H8A 0.9500
C9 C10 1.421(6)
C9 H9B 0.9500
C10 C11 1.361(6)
C10 H10A 0.9500
C11 C12 1.419(4)
C11 H11A 0.9500
C13 C15' 1.394(16)
C13 C14' 1.452(15)
C13 C16 1.509(5)
C13 C14 1.524(5)
C13 C15 1.583(5)
C13 C16' 1.628(12)
C14 H14A 0.9800
C14 H14B 0.9800
C14 H14C 0.9800
C14 H14E 1.1078
C14 H14F 1.2606
C14' H14A 0.7935
C14' H14D 0.9799
C14' H14E 0.9801
C14' H14F 0.9801
C15 H15A 0.9799
C15 H15B 0.9800
C15 H15C 0.9799
C15 H15D 1.0455
C15' H15C 1.1156
C15' H15D 0.9799
C15' H15E 0.9800
C15' H15F 0.9799
C15' H16A 1.1061
C16 H15F 1.2002
C16 H16A 0.9800
C16 H16B 0.9798
C16 H16C 0.9800
C16 H16E 1.1281
C16' H16D 0.9799
C16' H16E 0.9799
C16' H16F 0.9800
C17 C20 1.535(4)
C17 C18 1.536(4)
C17 C19 1.544(4)
C18 H18A 0.9800
C18 H18B 0.9800
C18 H18C 0.9800
C19 H19A 0.9800
C19 H19B 0.9800
C19 H19C 0.9800
C20 H20A 0.9800
C20 H20B 0.9800
C20 H20C 0.9800
C21 C22 1.399(4)
C21 C26 1.418(4)
C22 C23 1.396(4)
C23 C24 1.386(4)
C23 H23A 0.9500
C24 C25 1.394(4)
C24 C33 1.543(4)
C25 C26 1.394(4)
C25 H25A 0.9500
C26 C37 1.533(4)
C27 C32 1.405(4)
C27 C28 1.415(3)
C28 C29 1.362(4)
C28 H28A 0.9500
C29 C30 1.411(4)
C29 H29A 0.9500
C30 C31 1.369(4)
C30 H30A 0.9500
C31 C32 1.412(4)
C31 H31A 0.9500
C33 C36 1.417(6)
C33 C35' 1.462(11)
C33 C34 1.478(6)
C33 C35 1.650(7)
C33 C34' 1.784(12)
C34 H34A 0.9799
C34 H34B 0.9799
C34 H34C 0.9800
C34 H35E 1.2151
C34' H34D 0.9802
C34' H34E 0.9800
C34' H34F 0.9799
C35 H35A 0.9800
C35 H35B 0.9800
C35 H35C 0.9800
C35' H34A 0.8359
C35' H35D 0.9799
C35' H35E 0.9800
C35' H35F 0.9800
C36 H36A 0.9799
C36 H36B 0.9801
C36 H36C 0.9800
C37 C38 1.535(4)
C37 C40 1.541(4)
C37 C39 1.545(4)
C38 H38A 0.9800
C38 H38B 0.9800
C38 H38C 0.9800
C39 H39A 0.9800
C39 H39B 0.9800
C39 H39C 0.9800
C40 H40A 0.9800
C40 H40B 0.9800
C40 H40C 0.9800
C41 C42 1.399(4)
C41 C46 1.419(3)
C42 C43 1.388(3)
C43 C44 1.387(4)
C43 H43A 0.9500
C44 C45 1.387(4)
C44 C53 1.548(4)
C45 C46 1.403(3)
C45 H45A 0.9500
C46 C57 1.538(4)
C47 C48 1.412(4)
C47 C52 1.414(4)
C48 C49 1.365(4)
C48 H48A 0.9500
C49 C50 1.419(5)
C49 H49A 0.9500
C50 C51 1.357(4)
C50 H50A 0.9500
C51 C52 1.427(4)
C51 H51A 0.9500
C53 C55 1.485(5)
C53 C54 1.528(5)
C53 C55' 1.56(3)
C53 C56 1.567(5)
C53 H56C 1.0902
C54 H54A 0.9800
C54 H54B 0.9801
C54 H54C 0.9799
C55 H55D 0.9600
C55 H55E 0.9600
C55 H55F 0.9602
C55' C56 1.25(2)
C55' H55A 0.9600
C55' H55B 0.9598
C55' H55C 0.9601
C56 H56A 0.9801
C56 H56B 0.9800
C56 H56C 0.9799
C57 C60 1.542(4)
C57 C58 1.542(4)
C57 C59 1.543(4)
C58 H58A 0.9800
C58 H58B 0.9800
C58 H58C 0.9800
C59 H59A 0.9800
C59 H59B 0.9800
C59 H59C 0.9800
C60 H60A 0.9800
C60 H60B 0.9800
C60 H60C 0.9800
C61 H61A 0.9800
C61 H61B 0.9800
C61 H61C 0.9800
C62 H62A 0.9800
C62 H62B 0.9800
C62 H62C 0.9800
C1S C2S 1.470(7)
C1S H1SA 0.9800
C1S H1SB 0.9800
C1S H1SC 0.9800
C2S C3S 1.552(7)
C2S H2SA 0.9900
C2S H2SB 0.9900
C3S C4S 1.430(7)
C3S H3SA 0.9900
C3S H3SB 0.9900
C4S C5S 1.515(7)
C4S H4SA 0.9900
C4S H4SB 0.9900
C5S C6S 1.447(7)
C5S H5SA 0.9900
C5S H5SB 0.9900
C6S H6SA 0.9800
C6S H6SB 0.9800
C6S H6SC 0.9800

loop_
_geom_torsion_atom_site_label_1
_geom_torsion_atom_site_label_2
_geom_torsion_atom_site_label_3
_geom_torsion_atom_site_label_4
_geom_torsion
O3 Zr O1 C1 154.5(3)
O2 Zr O1 C1 27.0(4)
N10 Zr O1 C1 -102.6(3)
N1 Zr O1 C1 -17.5(3)
N4 Zr O1 C1 56.5(3)
O3 Zr O2 C21 -107.2(3)
O1 Zr O2 C21 20.0(4)
N10 Zr O2 C21 149.2(3)
N1 Zr O2 C21 62.5(3)
N4 Zr O2 C21 -10.8(3)
O2 Zr O3 C41 129.5(5)
O1 Zr O3 C41 -29.8(5)
N10 Zr O3 C41 -128.7(5)
N1 Zr O3 C41 11.7(7)
N4 Zr O3 C41 55.3(5)
O3 Zr N1 N2 -9.9(5)
O2 Zr N1 N2 -128.7(2)
O1 Zr N1 N2 33.22(19)
N10 Zr N1 N2 131.4(2)
N4 Zr N1 N2 -55.40(19)
O3 Zr N1 C7 129.8(4)
O2 Zr N1 C7 11.0(2)
O1 Zr N1 C7 172.9(3)
N10 Zr N1 C7 -88.8(2)
N4 Zr N1 C7 84.3(2)
C7 N1 N2 N3 -2.4(3)
Zr N1 N2 N3 144.31(19)
C7 N1 N2 C2 171.9(2)
Zr N1 N2 C2 -41.5(3)
N1 N2 N3 C12 1.0(3)
C2 N2 N3 C12 -173.5(2)
O3 Zr N4 C27 -89.3(2)
O2 Zr N4 C27 174.2(2)
O1 Zr N4 C27 7.28(19)
N10 Zr N4 C27 101.9(3)
N1 Zr N4 C27 82.3(2)
O3 Zr N4 N5 127.48(17)
O2 Zr N4 N5 30.96(16)
O1 Zr N4 N5 -135.93(17)
N10 Zr N4 N5 -41.3(3)
N1 Zr N4 N5 -60.90(17)
C27 N4 N5 N6 -1.6(3)
Zr N4 N5 N6 149.26(18)
C27 N4 N5 C22 168.9(2)
Zr N4 N5 C22 -40.3(3)
N4 N5 N6 C32 0.9(3)
C22 N5 N6 C32 -170.0(2)
C47 N7 N8 N9 0.7(3)
C47 N7 N8 C42 169.8(2)
N7 N8 N9 C52 -0.4(3)
C42 N8 N9 C52 -169.5(2)
O3 Zr N10 C62 -57.6(2)
O2 Zr N10 C62 43.5(2)
O1 Zr N10 C62 -156.7(2)
N1 Zr N10 C62 129.8(2)
N4 Zr N10 C62 111.1(3)
O3 Zr N10 C61 119.8(2)
O2 Zr N10 C61 -139.1(2)
O1 Zr N10 C61 20.7(2)
N1 Zr N10 C61 -52.8(2)
N4 Zr N10 C61 -71.5(3)
Zr O1 C1 C2 2.2(4)
Zr O1 C1 C6 -175.2(2)
O1 C1 C2 C3 -172.5(2)
C6 C1 C2 C3 5.0(4)
O1 C1 C2 N2 6.4(4)
C6 C1 C2 N2 -176.1(2)
N3 N2 C2 C3 10.1(4)
N1 N2 C2 C3 -163.9(2)
N3 N2 C2 C1 -168.8(2)
N1 N2 C2 C1 17.2(4)
C1 C2 C3 C4 -1.0(4)
N2 C2 C3 C4 180.0(2)
C2 C3 C4 C5 -2.5(4)
C2 C3 C4 C13 178.2(2)
C3 C4 C5 C6 2.1(4)
C13 C4 C5 C6 -178.5(2)
C4 C5 C6 C1 1.8(4)
C4 C5 C6 C17 -177.1(2)
O1 C1 C6 C5 172.3(2)
C2 C1 C6 C5 -5.3(4)
O1 C1 C6 C17 -8.8(4)
C2 C1 C6 C17 173.7(2)
N2 N1 C7 C12 2.7(3)
Zr N1 C7 C12 -143.1(2)
N2 N1 C7 C8 -177.3(3)
Zr N1 C7 C8 36.9(4)
N1 C7 C8 C9 -177.5(3)
C12 C7 C8 C9 2.5(5)
C7 C8 C9 C10 0.8(6)
C8 C9 C10 C11 -2.8(7)
C9 C10 C11 C12 1.3(6)
N2 N3 C12 C7 0.9(3)
N2 N3 C12 C11 -177.3(3)
N1 C7 C12 N3 -2.3(3)
C8 C7 C12 N3 177.7(3)
N1 C7 C12 C11 176.0(3)
C8 C7 C12 C11 -4.0(5)
C10 C11 C12 N3 180.0(4)
C10 C11 C12 C7 2.0(6)
C3 C4 C13 C15' 178.1(10)
C5 C4 C13 C15' -1.2(11)
C3 C4 C13 C14' 46.2(11)
C5 C4 C13 C14' -133.1(11)
C3 C4 C13 C16 -122.6(3)
C5 C4 C13 C16 58.0(4)
C3 C4 C13 C14 0.7(4)
C5 C4 C13 C14 -178.6(3)
C3 C4 C13 C15 119.7(3)
C5 C4 C13 C15 -59.6(3)
C3 C4 C13 C16' -65.5(7)
C5 C4 C13 C16' 115.2(7)
C5 C6 C17 C20 3.5(3)
C1 C6 C17 C20 -175.4(2)
C5 C6 C17 C18 121.8(3)
C1 C6 C17 C18 -57.1(3)
C5 C6 C17 C19 -116.6(3)
C1 C6 C17 C19 64.5(3)
Zr O2 C21 C22 -7.1(5)
Zr O2 C21 C26 174.2(2)
O2 C21 C22 C23 -172.8(2)
C26 C21 C22 C23 5.9(4)
O2 C21 C22 N5 11.1(4)
C26 C21 C22 N5 -170.2(2)
N6 N5 C22 C23 9.7(4)
N4 N5 C22 C23 -160.4(2)
N6 N5 C22 C21 -174.0(2)
N4 N5 C22 C21 15.9(4)
C21 C22 C23 C24 -1.8(4)
N5 C22 C23 C24 174.5(2)
C22 C23 C24 C25 -2.7(4)
C22 C23 C24 C33 179.7(3)
C23 C24 C25 C26 3.2(4)
C33 C24 C25 C26 -179.3(3)
C24 C25 C26 C21 0.9(4)
C24 C25 C26 C37 -179.2(3)
O2 C21 C26 C25 173.4(2)
C22 C21 C26 C25 -5.3(4)
O2 C21 C26 C37 -6.5(4)
C22 C21 C26 C37 174.8(2)
N5 N4 C27 C32 1.5(3)
Zr N4 C27 C32 -146.79(18)
N5 N4 C27 C28 -176.8(3)
Zr N4 C27 C28 34.9(4)
N4 C27 C28 C29 -179.4(3)
C32 C27 C28 C29 2.5(4)
C27 C28 C29 C30 -1.1(4)
C28 C29 C30 C31 -0.5(5)
C29 C30 C31 C32 0.7(5)
N5 N6 C32 C27 0.1(3)
N5 N6 C32 C31 179.8(3)
N4 C27 C32 N6 -1.1(3)
C28 C27 C32 N6 177.4(2)
N4 C27 C32 C31 179.2(3)
C28 C27 C32 C31 -2.3(4)
C30 C31 C32 N6 -179.0(3)
C30 C31 C32 C27 0.6(5)
C23 C24 C33 C36 -40.3(6)
C25 C24 C33 C36 142.2(5)
C23 C24 C33 C35' 131.0(8)
C25 C24 C33 C35' -46.4(8)
C23 C24 C33 C34 -179.0(4)
C25 C24 C33 C34 3.5(5)
C23 C24 C33 C35 63.2(4)
C25 C24 C33 C35 -114.2(4)
C23 C24 C33 C34' -123.5(6)
C25 C24 C33 C34' 59.1(6)
C25 C26 C37 C38 7.6(4)
C21 C26 C37 C38 -172.5(3)
C25 C26 C37 C40 126.2(3)
C21 C26 C37 C40 -53.9(3)
C25 C26 C37 C39 -111.2(3)
C21 C26 C37 C39 68.7(3)
Zr O3 C41 C42 -60.2(6)
Zr O3 C41 C46 119.3(5)
O3 C41 C42 C43 171.8(2)
C46 C41 C42 C43 -7.7(4)
O3 C41 C42 N8 -12.2(3)
C46 C41 C42 N8 168.2(2)
N7 N8 C42 C43 -45.2(3)
N9 N8 C42 C43 123.5(3)
N7 N8 C42 C41 138.6(2)
N9 N8 C42 C41 -52.7(3)
C41 C42 C43 C44 2.2(4)
N8 C42 C43 C44 -173.9(2)
C42 C43 C44 C45 3.3(4)
C42 C43 C44 C53 -176.9(2)
C43 C44 C45 C46 -3.1(4)
C53 C44 C45 C46 177.2(3)
C44 C45 C46 C41 -2.5(4)
C44 C45 C46 C57 174.1(3)
O3 C41 C46 C45 -171.9(2)
C42 C41 C46 C45 7.6(3)
O3 C41 C46 C57 11.5(4)
C42 C41 C46 C57 -169.0(2)
N8 N7 C47 C48 179.7(3)
N8 N7 C47 C52 -0.7(3)
N7 C47 C48 C49 177.9(3)
C52 C47 C48 C49 -1.8(4)
C47 C48 C49 C50 1.2(5)
C48 C49 C50 C51 -0.2(5)
C49 C50 C51 C52 -0.3(5)
N8 N9 C52 C47 -0.1(3)
N8 N9 C52 C51 178.7(3)
N7 C47 C52 N9 0.5(3)
C48 C47 C52 N9 -179.8(2)
N7 C47 C52 C51 -178.4(2)
C48 C47 C52 C51 1.3(4)
C50 C51 C52 N9 -178.8(3)
C50 C51 C52 C47 -0.2(4)
C45 C44 C53 C55 -110.2(4)
C43 C44 C53 C55 70.1(4)
C45 C44 C53 C54 11.7(4)
C43 C44 C53 C54 -168.0(3)
C45 C44 C53 C55' 178.2(9)
C43 C44 C53 C55' -1.5(10)
C45 C44 C53 C56 128.0(3)
C43 C44 C53 C56 -51.8(4)
C55 C53 C55' C56 160.8(10)
C54 C53 C55' C56 66.1(15)
C44 C53 C55' C56 -96.4(7)
C55 C53 C56 C55' -18.9(11)
C54 C53 C56 C55' -137.1(11)
C44 C53 C56 C55' 102.1(11)
C45 C46 C57 C60 -1.8(4)
C41 C46 C57 C60 174.7(3)
C45 C46 C57 C58 117.6(3)
C41 C46 C57 C58 -65.9(3)
C45 C46 C57 C59 -120.3(3)
C41 C46 C57 C59 56.2(3)
C1S C2S C3S C4S -179.6(5)
C2S C3S C4S C5S 179.2(5)
C3S C4S C5S C6S -66.5(8)
